data_7114523
loop_
_publ_author_name
'Saito, Masaichi'
'Haga, Ryuta'
'Yoshioka, Michikazu'

_publ_section_title
;
 Formation of the first monoanion and dianion of stannole
;
_journal_coden_ASTM CHCOFS
_journal_issue 9
_journal_name_full 'Chemical Communications (Cambridge, United Kingdom)'
_journal_page_first 1002
_journal_page_last 1003
_journal_paper_doi 10.1039/b200238h
_journal_year 2002
_chemical_compound_source 'Yoshioka laboratory'
_chemical_formula_moiety 'C34 H25 Sn1 '
_chemical_formula_sum 'C34 H25 Sn'
_chemical_formula_weight 552.264
_chemical_name_systematic 'Bi(1,1-stannole) '
_space_group_IT_number 14
_symmetry_cell_setting monoclinic
_symmetry_space_group_name_Hall '-P 2ybc'
_symmetry_space_group_name_H-M 'P 1 21/c 1'
_atom_sites_solution_primary direct
_atom_sites_solution_secondary difmap
_cell_angle_alpha 90.00
_cell_angle_beta 109.642(2)
_cell_angle_gamma 90.00
_cell_formula_units_Z 4
_cell_length_a 10.8790(5)
_cell_length_b 9.7350(5)
_cell_length_c 26.2920(13)
_cell_measurement_reflns_used 9632
_cell_measurement_temperature 298
_cell_measurement_theta_max 27.05
_cell_measurement_theta_min 1.64
_cell_volume 2622.5(2)
_computing_cell_refinement 'HKL Scalepack'
_computing_data_collection 'Mac Science DIP3000'
_computing_data_reduction 'maXus (Mackay et al., 1999)'
_computing_structure_refinement 'SHELXL-97 (Sheldrick, 1997)'
_computing_structure_solution 'SIR92 (Altomare et al., 1994)'
_diffrn_measured_fraction_theta_full 0.927
_diffrn_measured_fraction_theta_max 0.927
_diffrn_measurement_device 'Mac Science DIP3000'
_diffrn_measurement_method IP
_diffrn_radiation_source fine-focus
_diffrn_radiation_type MoK\a
_diffrn_radiation_wavelength 0.71073
_diffrn_radiation_wavelength_id all
_diffrn_reflns_av_R_equivalents 0.0440
_diffrn_reflns_limit_h_max 13
_diffrn_reflns_limit_h_min -13
_diffrn_reflns_limit_k_max 11
_diffrn_reflns_limit_k_min -12
_diffrn_reflns_limit_l_max 33
_diffrn_reflns_limit_l_min -33
_diffrn_reflns_number 9632
_diffrn_reflns_theta_full 27.05
_diffrn_reflns_theta_max 27.05
_diffrn_reflns_theta_min 1.64
_exptl_absorpt_coefficient_mu 0.994
_exptl_absorpt_correction_type none
_exptl_crystal_colour yellow
_exptl_crystal_density_diffrn 1.399
_exptl_crystal_density_method 'not measured'
_exptl_crystal_description prism
_exptl_crystal_F_000 1116
_exptl_crystal_size_max 0.1
_exptl_crystal_size_mid 0.1
_exptl_crystal_size_min 0.1
_refine_diff_density_max 0.796
_refine_diff_density_min -0.884
_refine_diff_density_rms 0.093
_refine_ls_extinction_coef 0.0024(2)
_refine_ls_extinction_expression Fc^*^==kFc[1+0.001xFc^2^\l^3^/sin(2\q)]^-1/4^
_refine_ls_extinction_method SHELXL
_refine_ls_goodness_of_fit_ref 0.947
_refine_ls_hydrogen_treatment constr
_refine_ls_matrix_type full
_refine_ls_number_parameters 317
_refine_ls_number_reflns 5655
_refine_ls_number_restraints 0
_refine_ls_restrained_S_all 0.947
_refine_ls_R_factor_all 0.1004
_refine_ls_R_factor_gt 0.0564
_refine_ls_shift/su_max 0.000
_refine_ls_shift/su_mean 0.000
_refine_ls_structure_factor_coef Fsqd
_refine_ls_weighting_details w==1/[\s^2^(Fo^2^)]
_refine_ls_weighting_scheme calc
_refine_ls_wR_factor_gt 0.1109
_refine_ls_wR_factor_ref 0.1588
_reflns_number_gt 3413
_reflns_number_total 5655
_reflns_threshold_expression I>2\s(I)
_cod_data_source_file b200238h.txt
_cod_data_source_block global
_cod_depositor_comments
;
The following automatic conversions were performed:

'_symmetry_cell_setting' value 'Monoclinic' changed to 'monoclinic'
according to
/usr/data/users/saulius/automatic-downloads/retrospective/RSC/lib/dictionaries/cif_core.dic
dictionary named 'cif_core.dic' version 2.4.2 from 2011-04-26.

Automatic conversion script
Id: cif_fix_values 2281 2013-09-26 08:29:07Z andrius 
;
_cod_original_sg_symbol_H-M 'P 21/c '
_cod_original_formula_sum 'C34 H25 Sn1 '
_cod_database_code 7114523

loop_
_symmetry_equiv_pos_as_xyz
'x, y, z'
'-x, y+1/2, -z+1/2'
'-x, -y, -z'
'x, -y-1/2, z-1/2'

loop_
_atom_site_label
_atom_site_type_symbol
_atom_site_fract_x
_atom_site_fract_y
_atom_site_fract_z
_atom_site_U_iso_or_equiv
_atom_site_adp_type
_atom_site_occupancy
_atom_site_calc_flag
Sn1 Sn -0.04518(5) 0.96330(6) 0.041771(18) 0.04322(19) Uani 1 d
C1 C 0.0984(7) 0.8550(8) 0.1060(3) 0.0468(18) Uani 1 d
C2 C 0.1372(7) 0.9363(8) 0.1498(3) 0.0417(16) Uani 1 d
C3 C 0.0672(7) 1.0688(7) 0.1499(3) 0.0385(15) Uani 1 d
C4 C -0.0288(7) 1.1125(8) 0.1038(3) 0.0456(17) Uani 1 d
C5 C -0.2416(7) 0.8920(9) 0.0067(3) 0.0498(18) Uani 1 d
C6 C -0.3078(9) 0.8318(11) 0.0374(4) 0.076(3) Uani 1 d
C7 C -0.4418(11) 0.8008(12) 0.0131(5) 0.094(4) Uani 1 d
C8 C -0.5053(10) 0.8311(12) -0.0401(5) 0.084(3) Uani 1 d
C9 C -0.4405(10) 0.8863(12) -0.0696(4) 0.088(3) Uani 1 d
C10 C -0.3077(9) 0.9195(11) -0.0475(4) 0.073(3) Uani 1 d
C11 C 0.1641(7) 0.7261(8) 0.0997(3) 0.0460(17) Uani 1 d
C12 C 0.0901(10) 0.6058(9) 0.0800(3) 0.061(2) Uani 1 d
C13 C 0.1476(12) 0.4836(10) 0.0750(4) 0.076(3) Uani 1 d
C14 C 0.2813(12) 0.4757(11) 0.0885(4) 0.074(3) Uani 1 d
C15 C 0.3562(11) 0.5898(11) 0.1073(4) 0.077(3) Uani 1 d
C16 C 0.2973(8) 0.7137(10) 0.1131(3) 0.059(2) Uani 1 d
C17 C 0.2493(7) 0.8984(7) 0.1997(3) 0.0413(15) Uani 1 d
C18 C 0.2466(8) 0.7763(8) 0.2261(3) 0.0489(18) Uani 1 d
C19 C 0.3536(9) 0.7369(9) 0.2697(3) 0.059(2) Uani 1 d
C20 C 0.4634(9) 0.8215(10) 0.2874(3) 0.061(2) Uani 1 d
C21 C 0.4648(8) 0.9424(10) 0.2618(3) 0.061(2) Uani 1 d
C22 C 0.3585(8) 0.9807(9) 0.2180(3) 0.056(2) Uani 1 d
C23 C 0.1054(7) 1.1539(8) 0.2004(3) 0.0445(17) Uani 1 d
C24 C 0.0921(9) 1.1056(10) 0.2476(3) 0.062(2) Uani 1 d
C25 C 0.1233(12) 1.1881(12) 0.2930(4) 0.084(3) Uani 1 d
C26 C 0.1679(12) 1.3174(13) 0.2913(4) 0.091(4) Uani 1 d
C27 C 0.1866(11) 1.3685(11) 0.2464(4) 0.090(4) Uani 1 d
C28 C 0.1558(8) 1.2873(9) 0.2002(4) 0.063(2) Uani 1 d
C29 C -0.1153(7) 1.2295(8) 0.0982(3) 0.0467(17) Uani 1 d
C30 C -0.1618(7) 1.2739(8) 0.1393(3) 0.0487(18) Uani 1 d
C31 C -0.2426(8) 1.3846(9) 0.1331(3) 0.057(2) Uani 1 d
C32 C -0.2809(9) 1.4566(9) 0.0862(3) 0.060(2) Uani 1 d
C33 C -0.2381(10) 1.4180(10) 0.0447(4) 0.072(3) Uani 1 d
C34 C -0.1583(8) 1.3044(9) 0.0505(3) 0.056(2) Uani 1 d
H6 H -0.2649 0.8119 0.0736 0.092 Uiso 1 d
H7 H -0.4870 0.7594 0.0334 0.112 Uiso 1 d
H8 H -0.5941 0.8130 -0.0555 0.101 Uiso 1 d
H9 H -0.4843 0.9033 -0.1061 0.105 Uiso 1 d
H10 H -0.2645 0.9596 -0.0688 0.087 Uiso 1 d
H12 H -0.0003 0.6099 0.0701 0.074 Uiso 1 d
H13 H 0.0964 0.4060 0.0626 0.091 Uiso 1 d
H14 H 0.3204 0.3932 0.0847 0.089 Uiso 1 d
H15 H 0.4464 0.5849 0.1163 0.092 Uiso 1 d
H16 H 0.3496 0.7900 0.1264 0.071 Uiso 1 d
H18 H 0.1730 0.7205 0.2145 0.059 Uiso 1 d
H19 H 0.3522 0.6542 0.2872 0.070 Uiso 1 d
H20 H 0.5353 0.7953 0.3167 0.073 Uiso 1 d
H21 H 0.5375 0.9994 0.2737 0.074 Uiso 1 d
H22 H 0.3606 1.0633 0.2006 0.067 Uiso 1 d
H24 H 0.0619 1.0168 0.2490 0.075 Uiso 1 d
H25 H 0.1137 1.1549 0.3246 0.101 Uiso 1 d
H26 H 0.1863 1.3728 0.3218 0.109 Uiso 1 d
H27 H 0.2195 1.4567 0.2465 0.108 Uiso 1 d
H28 H 0.1685 1.3210 0.1693 0.076 Uiso 1 d
H30 H -0.1366 1.2262 0.1718 0.058 Uiso 1 d
H31 H -0.2715 1.4106 0.1612 0.069 Uiso 1 d
H32 H -0.3361 1.5319 0.0822 0.072 Uiso 1 d
H33 H -0.2628 1.4683 0.0128 0.086 Uiso 1 d
H34 H -0.1327 1.2773 0.0217 0.068 Uiso 1 d

loop_
_atom_site_aniso_label
_atom_site_aniso_U_11
_atom_site_aniso_U_22
_atom_site_aniso_U_33
_atom_site_aniso_U_23
_atom_site_aniso_U_13
_atom_site_aniso_U_12
Sn1 0.0387(3) 0.0551(3) 0.0311(3) -0.0027(2) 0.0054(2) -0.0009(2)
C1 0.039(4) 0.064(5) 0.034(3) 0.007(3) 0.008(3) 0.006(3)
C2 0.036(3) 0.052(4) 0.033(3) -0.005(3) 0.006(3) -0.013(3)
C3 0.042(4) 0.042(4) 0.035(3) -0.008(3) 0.018(3) -0.005(3)
C4 0.045(4) 0.054(5) 0.032(3) 0.001(3) 0.006(3) 0.002(4)
C5 0.038(4) 0.058(5) 0.048(4) 0.005(4) 0.007(3) 0.004(4)
C6 0.050(5) 0.103(8) 0.072(6) 0.013(6) 0.015(5) -0.020(5)
C7 0.070(7) 0.089(8) 0.124(10) 0.019(7) 0.037(7) -0.038(6)
C8 0.045(5) 0.087(8) 0.112(9) -0.004(7) 0.013(6) -0.020(5)
C9 0.059(6) 0.097(8) 0.078(7) -0.032(6) -0.016(5) -0.020(6)
C10 0.059(5) 0.097(8) 0.055(5) 0.006(5) 0.009(4) -0.014(5)
C11 0.047(4) 0.058(5) 0.029(3) 0.000(3) 0.007(3) -0.002(4)
C12 0.075(6) 0.046(5) 0.063(5) -0.003(4) 0.023(5) -0.001(4)
C13 0.115(9) 0.046(5) 0.073(6) -0.009(5) 0.041(6) -0.017(6)
C14 0.109(9) 0.058(6) 0.065(6) 0.014(5) 0.043(6) 0.020(6)
C15 0.085(7) 0.088(8) 0.057(5) 0.020(5) 0.022(5) 0.046(6)
C16 0.059(5) 0.066(6) 0.050(5) 0.009(4) 0.014(4) 0.013(4)
C17 0.044(4) 0.044(4) 0.029(3) 0.000(3) 0.003(3) -0.001(3)
C18 0.051(4) 0.054(5) 0.036(4) -0.001(3) 0.006(3) -0.006(4)
C19 0.069(6) 0.057(5) 0.045(4) -0.007(4) 0.013(4) 0.004(4)
C20 0.058(5) 0.074(6) 0.040(4) 0.001(4) 0.001(4) 0.012(5)
C21 0.035(4) 0.084(7) 0.056(5) 0.005(5) 0.003(4) -0.009(4)
C22 0.058(5) 0.053(5) 0.047(4) 0.001(4) 0.004(4) -0.007(4)
C23 0.047(4) 0.045(4) 0.034(3) 0.004(3) 0.003(3) 0.009(3)
C24 0.080(6) 0.064(6) 0.037(4) -0.002(4) 0.011(4) 0.012(5)
C25 0.120(9) 0.081(8) 0.048(5) 0.000(5) 0.023(6) 0.032(7)
C26 0.122(10) 0.090(8) 0.040(5) -0.023(5) 0.000(6) 0.023(7)
C27 0.107(8) 0.061(6) 0.075(7) -0.047(5) -0.006(6) -0.031(6)
C28 0.060(5) 0.056(5) 0.062(5) 0.014(4) 0.004(4) 0.000(4)
C29 0.046(4) 0.056(5) 0.035(4) -0.004(3) 0.010(3) -0.011(4)
C30 0.052(4) 0.059(5) 0.037(4) -0.001(3) 0.018(3) 0.006(4)
C31 0.067(5) 0.057(5) 0.054(5) 0.003(4) 0.027(4) 0.014(4)
C32 0.065(5) 0.050(5) 0.063(5) 0.009(4) 0.020(4) 0.002(4)
C33 0.084(7) 0.076(7) 0.053(5) 0.029(5) 0.020(5) 0.025(5)
C34 0.058(5) 0.069(6) 0.040(4) 0.011(4) 0.014(4) 0.008(4)

loop_
_atom_type_symbol
_atom_type_description
_atom_type_scat_dispersion_real
_atom_type_scat_dispersion_imag
_atom_type_scat_source
C C 0.0033 0.0016 'International Tables Vol C Tables 4.2.6.8 and 6.1.1.4'
H H 0.0000 0.0000 'International Tables Vol C Tables 4.2.6.8 and 6.1.1.4'
Sn Sn -0.6537 1.4246 'International Tables Vol C Tables 4.2.6.8 and 6.1.1.4'

loop_
_geom_angle_atom_site_label_1
_geom_angle_atom_site_label_2
_geom_angle_atom_site_label_3
_geom_angle
_geom_angle_site_symmetry_3
C5 Sn1 C4 111.3(3) 1_555
C5 Sn1 C1 122.4(3) 1_555
C4 Sn1 C1 83.3(3) 1_555
C5 Sn1 Sn1 108.1(2) 3_575
C4 Sn1 Sn1 117.7(2) 3_575
C1 Sn1 Sn1 112.90(19) 3_575
C2 C1 C11 124.8(7) 1_555
C2 C1 Sn1 108.7(6) 1_555
C11 C1 Sn1 125.3(5) 1_555
C1 C2 C3 119.7(6) 1_555
C1 C2 C17 122.1(7) 1_555
C3 C2 C17 118.2(6) 1_555
C4 C3 C2 120.0(6) 1_555
C4 C3 C23 120.8(6) 1_555
C2 C3 C23 119.2(6) 1_555
C3 C4 C29 127.3(6) 1_555
C3 C4 Sn1 107.8(5) 1_555
C29 C4 Sn1 124.6(5) 1_555
C6 C5 C10 119.3(8) 1_555
C6 C5 Sn1 121.9(6) 1_555
C10 C5 Sn1 118.5(6) 1_555
C5 C6 C7 119.2(9) 1_555
C8 C7 C6 120.4(10) 1_555
C9 C8 C7 120.1(9) 1_555
C8 C9 C10 121.7(10) 1_555
C5 C10 C9 119.2(9) 1_555
C16 C11 C12 116.2(8) 1_555
C16 C11 C1 123.5(8) 1_555
C12 C11 C1 120.4(7) 1_555
C13 C12 C11 122.1(9) 1_555
C12 C13 C14 119.9(10) 1_555
C15 C14 C13 119.8(9) 1_555
C14 C15 C16 120.1(10) 1_555
C11 C16 C15 122.0(10) 1_555
C22 C17 C18 119.1(7) 1_555
C22 C17 C2 120.7(7) 1_555
C18 C17 C2 120.0(6) 1_555
C17 C18 C19 120.0(8) 1_555
C18 C19 C20 119.9(8) 1_555
C21 C20 C19 119.8(8) 1_555
C20 C21 C22 120.1(8) 1_555
C17 C22 C21 121.0(8) 1_555
C24 C23 C28 118.4(8) 1_555
C24 C23 C3 121.8(7) 1_555
C28 C23 C3 119.9(7) 1_555
C23 C24 C25 120.6(9) 1_555
C26 C25 C24 119.9(10) 1_555
C25 C26 C27 121.9(9) 1_555
C26 C27 C28 119.2(10) 1_555
C27 C28 C23 120.0(9) 1_555
C34 C29 C30 115.7(7) 1_555
C34 C29 C4 120.8(7) 1_555
C30 C29 C4 123.5(7) 1_555
C31 C30 C29 122.4(7) 1_555
C32 C31 C30 120.3(8) 1_555
C31 C32 C33 119.9(8) 1_555
C32 C33 C34 119.9(8) 1_555
C33 C34 C29 121.9(8) 1_555

loop_
_geom_bond_atom_site_label_1
_geom_bond_atom_site_label_2
_geom_bond_distance
_geom_bond_site_symmetry_2
Sn1 C5 2.139(7) 1_555
Sn1 C4 2.146(7) 1_555
Sn1 C1 2.152(7) 1_555
Sn1 Sn1 2.7844(10) 3_575
C1 C2 1.343(10) 1_555
C1 C11 1.481(11) 1_555
C2 C3 1.498(10) 1_555
C2 C17 1.507(9) 1_555
C3 C4 1.375(10) 1_555
C3 C23 1.500(9) 1_555
C4 C29 1.453(11) 1_555
C5 C6 1.380(11) 1_555
C5 C10 1.389(11) 1_555
C6 C7 1.413(13) 1_555
C7 C8 1.367(15) 1_555
C8 C9 1.326(15) 1_555
C9 C10 1.402(12) 1_555
C11 C16 1.376(11) 1_555
C11 C12 1.417(11) 1_555
C12 C13 1.370(12) 1_555
C13 C14 1.379(14) 1_555
C14 C15 1.368(14) 1_555
C15 C16 1.398(12) 1_555
C17 C22 1.378(10) 1_555
C17 C18 1.380(10) 1_555
C18 C19 1.386(11) 1_555
C19 C20 1.396(12) 1_555
C20 C21 1.359(12) 1_555
C21 C22 1.380(11) 1_555
C23 C24 1.380(10) 1_555
C23 C28 1.410(11) 1_555
C24 C25 1.382(12) 1_555
C25 C26 1.356(15) 1_555
C26 C27 1.357(15) 1_555
C27 C28 1.393(12) 1_555
C29 C34 1.388(10) 1_555
C29 C30 1.405(10) 1_555
C30 C31 1.365(10) 1_555
C31 C32 1.357(11) 1_555
C32 C33 1.375(12) 1_555
C33 C34 1.383(12) 1_555

loop_
_geom_torsion_atom_site_label_1
_geom_torsion_atom_site_label_2
_geom_torsion_atom_site_label_3
_geom_torsion_atom_site_label_4
_geom_torsion
_geom_torsion_site_symmetry_1
C5 Sn1 C1 C2 -117.6(5) 1_555
C4 Sn1 C1 C2 -6.6(5) 1_555
Sn1 Sn1 C1 C2 110.7(5) 3_575
C5 Sn1 C1 C11 74.6(7) 1_555
C4 Sn1 C1 C11 -174.4(7) 1_555
Sn1 Sn1 C1 C11 -57.2(7) 3_575
C11 C1 C2 C3 176.3(6) 1_555
Sn1 C1 C2 C3 8.4(8) 1_555
C11 C1 C2 C17 -4.3(11) 1_555
Sn1 C1 C2 C17 -172.2(5) 1_555
C1 C2 C3 C4 -5.7(10) 1_555
C17 C2 C3 C4 174.9(6) 1_555
C1 C2 C3 C23 175.8(7) 1_555
C17 C2 C3 C23 -3.7(9) 1_555
C2 C3 C4 C29 173.0(7) 1_555
C23 C3 C4 C29 -8.4(12) 1_555
C2 C3 C4 Sn1 -0.6(8) 1_555
C23 C3 C4 Sn1 177.9(5) 1_555
C5 Sn1 C4 C3 126.0(5) 1_555
C1 Sn1 C4 C3 3.8(5) 1_555
Sn1 Sn1 C4 C3 -108.5(5) 3_575
C5 Sn1 C4 C29 -47.9(7) 1_555
C1 Sn1 C4 C29 -170.1(7) 1_555
Sn1 Sn1 C4 C29 77.6(6) 3_575
C4 Sn1 C5 C6 -57.7(8) 1_555
C1 Sn1 C5 C6 37.9(9) 1_555
Sn1 Sn1 C5 C6 171.6(7) 3_575
C4 Sn1 C5 C10 115.9(7) 1_555
C1 Sn1 C5 C10 -148.5(7) 1_555
Sn1 Sn1 C5 C10 -14.8(8) 3_575
C10 C5 C6 C7 -0.6(16) 1_555
Sn1 C5 C6 C7 173.0(8) 1_555
C5 C6 C7 C8 -0.6(18) 1_555
C6 C7 C8 C9 2(2) 1_555
C7 C8 C9 C10 -2.3(19) 1_555
C6 C5 C10 C9 0.4(15) 1_555
Sn1 C5 C10 C9 -173.4(8) 1_555
C8 C9 C10 C5 1.1(17) 1_555
C2 C1 C11 C16 -45.0(11) 1_555
Sn1 C1 C11 C16 120.9(7) 1_555
C2 C1 C11 C12 133.6(8) 1_555
Sn1 C1 C11 C12 -60.5(9) 1_555
C16 C11 C12 C13 0.6(12) 1_555
C1 C11 C12 C13 -178.1(8) 1_555
C11 C12 C13 C14 -1.2(14) 1_555
C12 C13 C14 C15 0.7(14) 1_555
C13 C14 C15 C16 0.3(14) 1_555
C12 C11 C16 C15 0.4(12) 1_555
C1 C11 C16 C15 179.1(7) 1_555
C14 C15 C16 C11 -0.8(13) 1_555
C1 C2 C17 C22 119.2(8) 1_555
C3 C2 C17 C22 -61.4(9) 1_555
C1 C2 C17 C18 -57.2(10) 1_555
C3 C2 C17 C18 122.2(7) 1_555
C22 C17 C18 C19 -1.0(11) 1_555
C2 C17 C18 C19 175.5(7) 1_555
C17 C18 C19 C20 0.8(12) 1_555
C18 C19 C20 C21 0.0(13) 1_555
C19 C20 C21 C22 -0.6(13) 1_555
C18 C17 C22 C21 0.4(12) 1_555
C2 C17 C22 C21 -176.0(7) 1_555
C20 C21 C22 C17 0.4(13) 1_555
C4 C3 C23 C24 118.8(9) 1_555
C2 C3 C23 C24 -62.7(10) 1_555
C4 C3 C23 C28 -61.0(10) 1_555
C2 C3 C23 C28 117.6(8) 1_555
C28 C23 C24 C25 2.2(13) 1_555
C3 C23 C24 C25 -177.5(8) 1_555
C23 C24 C25 C26 -0.3(16) 1_555
C24 C25 C26 C27 -1.8(19) 1_555
C25 C26 C27 C28 1.7(19) 1_555
C26 C27 C28 C23 0.3(16) 1_555
C24 C23 C28 C27 -2.2(13) 1_555
C3 C23 C28 C27 177.5(8) 1_555
C3 C4 C29 C34 147.1(8) 1_555
Sn1 C4 C29 C34 -40.2(10) 1_555
C3 C4 C29 C30 -33.5(12) 1_555
Sn1 C4 C29 C30 139.1(6) 1_555
C34 C29 C30 C31 -0.9(12) 1_555
C4 C29 C30 C31 179.8(8) 1_555
C29 C30 C31 C32 -0.2(13) 1_555
C30 C31 C32 C33 0.0(14) 1_555
C31 C32 C33 C34 1.3(15) 1_555
C32 C33 C34 C29 -2.4(15) 1_555
C30 C29 C34 C33 2.1(12) 1_555
C4 C29 C34 C33 -178.5(8) 1_555

loop_
_cod_changelog_entry_id
_cod_changelog_entry_author
_cod_changelog_entry_date
_cod_changelog_entry_text
1 'Vaitkus, Antanas' 2022-05-06T22:45:00+03:00 'Updated bibliographic information.'
2 'Vaitkus, Antanas' 2022-05-07T03:48:00+03:00
;
 Replaced the '&#x00A5;' sequences with backslash symbols ('\')
 in multiple data values.
;
